data_7038873
loop_
_publ_author_name
'Yamagishi, Akihiko'
'Kawasaki, Takeshi'
'Hiruma, Kei'
'Sato, Hisako'
'Kitazawa, Takafumi'

_publ_section_title
;
 Emission behaviour of a series of bimetallic Cd(ii)-Au(i) coordination
 polymers.
;
_journal_issue 18
_journal_name_full 'Dalton transactions (Cambridge, England : 2003)'
_journal_page_first 7823
_journal_page_last 7828
_journal_paper_doi 10.1039/c6dt00537c
_journal_volume 45
_journal_year 2016
_chemical_formula_sum 'C18 H18 Au2 Cd N6'
_chemical_formula_weight 824.72
_chemical_name_systematic
; 
 ? 
;
_space_group_IT_number 29
_symmetry_cell_setting orthorhombic
_symmetry_space_group_name_Hall 'P 2c -2ac'
_symmetry_space_group_name_H-M 'P c a 21'
_atom_sites_solution_hydrogens geom
_atom_sites_solution_primary direct
_atom_sites_solution_secondary difmap
_audit_creation_method SHELXL-97
_audit_update_record
;
2016-03-07 deposited with the CCDC.
2016-03-22 downloaded from the CCDC.
;
_cell_angle_alpha 90.00
_cell_angle_beta 90.00
_cell_angle_gamma 90.00
_cell_formula_units_Z 4
_cell_length_a 15.1496(19)
_cell_length_b 9.0705(11)
_cell_length_c 15.6694(19)
_cell_measurement_reflns_used 6272
_cell_measurement_temperature 90
_cell_measurement_theta_max 30.61
_cell_measurement_theta_min 2.25
_cell_volume 2153.2(5)
_computing_cell_refinement 'Bruker SMART'
_computing_data_collection 'Bruker SMART'
_computing_data_reduction 'Bruker SAINT'
_computing_molecular_graphics 'Bruker SHELXTL'
_computing_publication_material 'Bruker SHELXTL'
_computing_structure_refinement 'SHELXL-97 (Sheldrick, 1997)'
_computing_structure_solution 'SHELXS-97 (Sheldrick, 1990)'
_diffrn_ambient_temperature 90
_diffrn_detector_area_resol_mean 8.333
_diffrn_measured_fraction_theta_full 1.000
_diffrn_measured_fraction_theta_max 1.000
_diffrn_measurement_device_type 'CCD area detector'
_diffrn_measurement_method 'phi and omega scans'
_diffrn_radiation_monochromator graphite
_diffrn_radiation_source 'fine-focus sealed tube'
_diffrn_radiation_type MoK\a
_diffrn_radiation_wavelength 0.71073
_diffrn_reflns_av_R_equivalents 0.0375
_diffrn_reflns_av_unetI/netI 0.0584
_diffrn_reflns_limit_h_max 16
_diffrn_reflns_limit_h_min -20
_diffrn_reflns_limit_k_max 11
_diffrn_reflns_limit_k_min -12
_diffrn_reflns_limit_l_max 16
_diffrn_reflns_limit_l_min -20
_diffrn_reflns_number 13670
_diffrn_reflns_theta_full 28.28
_diffrn_reflns_theta_max 28.28
_diffrn_reflns_theta_min 2.25
_exptl_absorpt_coefficient_mu 14.586
_exptl_absorpt_correction_T_max 0.1214
_exptl_absorpt_correction_T_min 0.0861
_exptl_absorpt_correction_type empirical
_exptl_absorpt_process_details 'SADABS; Sheldrick, 1996'
_exptl_crystal_colour colorless
_exptl_crystal_density_diffrn 2.544
_exptl_crystal_density_method 'not measured'
_exptl_crystal_description block
_exptl_crystal_F_000 1496
_exptl_crystal_size_max 0.33
_exptl_crystal_size_mid 0.30
_exptl_crystal_size_min 0.25
_refine_diff_density_max 1.703
_refine_diff_density_min -1.389
_refine_diff_density_rms 0.171
_refine_ls_abs_structure_details 'Flack H D (1983), Acta Cryst. A39, 876-881'
_refine_ls_abs_structure_Flack 0.031(5)
_refine_ls_extinction_method none
_refine_ls_goodness_of_fit_ref 0.869
_refine_ls_hydrogen_treatment constr
_refine_ls_matrix_type full
_refine_ls_number_parameters 248
_refine_ls_number_reflns 4886
_refine_ls_number_restraints 1
_refine_ls_restrained_S_all 0.869
_refine_ls_R_factor_all 0.0280
_refine_ls_R_factor_gt 0.0229
_refine_ls_shift/su_max 0.004
_refine_ls_shift/su_mean 0.000
_refine_ls_structure_factor_coef Fsqd
_refine_ls_weighting_details 'calc w=1/[\s^2^(Fo^2^)+(0.0000P)^2^+0.0000P] where P=(Fo^2^+2Fc^2^)/3'
_refine_ls_weighting_scheme calc
_refine_ls_wR_factor_gt 0.0456
_refine_ls_wR_factor_ref 0.0473
_reflns_number_gt 4437
_reflns_number_total 4886
_reflns_threshold_expression >2sigma(I)
_cod_data_source_file c6dt00537c2.cif
_cod_data_source_block 35lut-90K
_cod_depositor_comments
;
The following automatic conversions were performed:

'_symmetry_cell_setting' value 'Orthorhombic' changed to
'orthorhombic' according to
/usr/data/users/saulius/crontab/automatic-downloads/rss-feeds/RSC/lib/dictionaries/cif_core.dic
dictionary named 'cif_core.dic' version 2.4.2 from 2011-04-26.

Automatic conversion script
Id: cif_fix_values 4268 2015-11-12 08:31:59Z antanas 

 Adding full bibliography for 7038867--7038873.cif.
;
_cod_original_sg_symbol_H-M Pca2(1)
_cod_database_code 7038873

loop_
_symmetry_equiv_pos_as_xyz
'x, y, z'
'-x, -y, z+1/2'
'x+1/2, -y, z'
'-x+1/2, y, z+1/2'

loop_
_atom_site_label
_atom_site_type_symbol
_atom_site_fract_x
_atom_site_fract_y
_atom_site_fract_z
_atom_site_U_iso_or_equiv
_atom_site_adp_type
_atom_site_occupancy
_atom_site_symmetry_multiplicity
_atom_site_calc_flag
_atom_site_refinement_flags
Cd1 Cd 0.99825(3) 0.81975(5) 0.88490(3) 0.00697(7) Uani 1 1 d .
Au1 Au 1.232266(14) 0.88292(2) 1.148960(12) 0.00994(5) Uani 1 1 d .
Au2 Au 0.769490(14) 0.77480(3) 0.621466(12) 0.01108(5) Uani 1 1 d .
N1 N 1.0914(4) 0.8893(5) 1.0004(3) 0.0113(12) Uani 1 1 d .
N2 N 0.8773(4) 0.8043(6) 0.9820(3) 0.0126(11) Uani 1 1 d .
N3 N 0.9087(4) 0.7417(6) 0.7686(3) 0.0149(12) Uani 1 1 d .
N4 N 1.1207(4) 0.8442(6) 0.7902(3) 0.0142(11) Uani 1 1 d .
N5 N 1.0292(3) 0.5748(5) 0.9179(3) 0.0108(10) Uani 1 1 d .
N6 N 0.9460(3) 1.0521(5) 0.8482(3) 0.0106(11) Uani 1 1 d .
C1 C 1.1422(5) 0.8902(6) 1.0559(4) 0.0111(13) Uani 1 1 d .
C2 C 0.8234(4) 0.7919(7) 1.0326(4) 0.0115(13) Uani 1 1 d .
C3 C 0.8593(4) 0.7518(7) 0.7145(4) 0.0134(14) Uani 1 1 d .
C4 C 1.1750(4) 0.8598(7) 0.7394(4) 0.0123(13) Uani 1 1 d .
C5 C 0.9891(4) 0.5045(7) 0.9833(3) 0.0094(11) Uani 1 1 d .
H5 H 0.9445 0.5561 1.0137 0.011 Uiso 1 1 calc R
C6 C 1.0086(4) 0.3622(7) 1.0086(4) 0.0126(13) Uani 1 1 d .
C7 C 1.0732(5) 0.2875(7) 0.9617(4) 0.0151(14) Uani 1 1 d .
H7 H 1.0892 0.1898 0.9771 0.018 Uiso 1 1 calc R
C8 C 1.1141(4) 0.3550(7) 0.8926(4) 0.0162(13) Uani 1 1 d .
C9 C 1.0890(4) 0.4972(6) 0.8733(4) 0.0120(12) Uani 1 1 d .
H9 H 1.1156 0.5433 0.8253 0.014 Uiso 1 1 calc R
C10 C 0.9591(5) 0.2896(7) 1.0811(4) 0.0208(15) Uani 1 1 d .
H10A H 0.9982 0.2797 1.1306 0.031 Uiso 1 1 calc R
H10B H 0.9389 0.1918 1.0631 0.031 Uiso 1 1 calc R
H10C H 0.9080 0.3503 1.0966 0.031 Uiso 1 1 calc R
C11 C 1.1828(5) 0.2767(8) 0.8406(5) 0.0243(16) Uani 1 1 d .
H11A H 1.1740 0.1700 0.8452 0.036 Uiso 1 1 calc R
H11B H 1.2416 0.3024 0.8619 0.036 Uiso 1 1 calc R
H11C H 1.1776 0.3067 0.7807 0.036 Uiso 1 1 calc R
C12 C 0.9783(4) 1.1224(7) 0.7795(4) 0.0133(13) Uani 1 1 d .
H12 H 1.0211 1.0726 0.7458 0.016 Uiso 1 1 calc R
C13 C 0.9534(4) 1.2623(7) 0.7546(4) 0.0127(12) Uani 1 1 d .
C14 C 0.8890(4) 1.3325(7) 0.8042(4) 0.0138(13) Uani 1 1 d .
H14 H 0.8697 1.4288 0.7892 0.017 Uiso 1 1 calc R
C15 C 0.8533(4) 1.2628(6) 0.8748(4) 0.0118(12) Uani 1 1 d .
C16 C 0.8837(4) 1.1221(6) 0.8947(4) 0.0095(11) Uani 1 1 d .
H16 H 0.8595 1.0732 0.9429 0.011 Uiso 1 1 calc R
C17 C 0.9945(5) 1.3373(7) 0.6780(4) 0.0204(14) Uani 1 1 d .
H17A H 1.0304 1.2660 0.6463 0.031 Uiso 1 1 calc R
H17B H 1.0319 1.4189 0.6973 0.031 Uiso 1 1 calc R
H17C H 0.9478 1.3756 0.6408 0.031 Uiso 1 1 calc R
C18 C 0.7835(4) 1.3354(8) 0.9292(4) 0.0160(13) Uani 1 1 d .
H18A H 0.7893 1.3013 0.9883 0.024 Uiso 1 1 calc R
H18B H 0.7249 1.3095 0.9074 0.024 Uiso 1 1 calc R
H18C H 0.7911 1.4427 0.9272 0.024 Uiso 1 1 calc R

loop_
_atom_site_aniso_label
_atom_site_aniso_U_11
_atom_site_aniso_U_22
_atom_site_aniso_U_33
_atom_site_aniso_U_23
_atom_site_aniso_U_13
_atom_site_aniso_U_12
Cd1 0.00620(16) 0.00958(17) 0.00514(14) 0.00065(13) 0.00012(13) -0.00015(13)
Au1 0.00866(10) 0.01327(11) 0.00790(10) 0.00055(7) -0.00297(12) -0.00035(8)
Au2 0.00944(10) 0.01510(11) 0.00871(10) 0.00118(8) -0.00382(12) -0.00102(8)
N1 0.016(3) 0.008(3) 0.010(3) 0.0025(19) 0.000(2) -0.003(2)
N2 0.017(3) 0.013(3) 0.008(3) 0.007(2) 0.005(2) 0.001(2)
N3 0.018(3) 0.015(3) 0.012(3) -0.003(2) -0.002(2) -0.003(2)
N4 0.015(3) 0.014(3) 0.014(3) 0.000(2) 0.001(2) 0.003(2)
N5 0.012(3) 0.011(3) 0.010(2) -0.0025(19) 0.001(2) -0.003(2)
N6 0.007(3) 0.013(3) 0.012(2) 0.0018(19) -0.0005(19) 0.0005(19)
C1 0.016(3) 0.003(3) 0.014(3) 0.002(2) -0.003(3) 0.000(2)
C2 0.010(3) 0.006(3) 0.018(3) 0.002(2) 0.002(3) 0.002(2)
C3 0.009(3) 0.017(4) 0.014(3) -0.002(2) 0.001(3) 0.001(2)
C4 0.013(3) 0.007(3) 0.017(3) 0.001(2) 0.001(3) 0.001(2)
C5 0.007(3) 0.014(3) 0.007(2) -0.004(2) -0.001(2) 0.001(2)
C6 0.014(3) 0.014(3) 0.010(3) 0.001(2) -0.008(2) -0.008(2)
C7 0.020(4) 0.007(3) 0.018(3) 0.003(2) -0.008(3) 0.000(3)
C8 0.014(3) 0.018(3) 0.016(3) -0.006(3) -0.009(3) 0.000(2)
C9 0.011(3) 0.009(3) 0.016(3) -0.003(2) 0.000(2) -0.006(2)
C10 0.028(4) 0.020(4) 0.014(3) 0.014(2) -0.001(3) -0.007(3)
C11 0.015(4) 0.026(4) 0.033(4) -0.006(3) -0.006(3) 0.005(3)
C12 0.013(3) 0.018(3) 0.009(3) -0.001(2) -0.004(2) -0.001(2)
C13 0.012(3) 0.014(3) 0.012(3) 0.002(2) -0.004(2) -0.001(2)
C14 0.019(3) 0.007(3) 0.016(3) -0.001(2) -0.005(2) 0.002(3)
C15 0.005(3) 0.019(3) 0.011(3) -0.001(2) -0.003(2) 0.000(2)
C16 0.012(3) 0.010(3) 0.007(3) 0.003(2) 0.001(2) -0.006(2)
C17 0.021(4) 0.023(4) 0.018(3) 0.006(3) 0.000(3) -0.005(3)
C18 0.014(3) 0.018(4) 0.017(3) 0.003(2) 0.005(2) 0.005(3)

loop_
_atom_type_symbol
_atom_type_description
_atom_type_scat_dispersion_real
_atom_type_scat_dispersion_imag
_atom_type_scat_source
C C 0.0033 0.0016 'International Tables Vol C Tables 4.2.6.8 and 6.1.1.4'
H H 0.0000 0.0000 'International Tables Vol C Tables 4.2.6.8 and 6.1.1.4'
N N 0.0061 0.0033 'International Tables Vol C Tables 4.2.6.8 and 6.1.1.4'
Cd Cd -0.8075 1.2024 'International Tables Vol C Tables 4.2.6.8 and 6.1.1.4'
Au Au -2.0133 8.8022 'International Tables Vol C Tables 4.2.6.8 and 6.1.1.4'

loop_
_geom_angle_atom_site_label_1
_geom_angle_atom_site_label_2
_geom_angle_atom_site_label_3
_geom_angle
_geom_angle_site_symmetry_1
_geom_angle_site_symmetry_3
N6 Cd1 N5 171.47(18) . .
N6 Cd1 N3 83.49(18) . .
N5 Cd1 N3 90.05(18) . .
N6 Cd1 N1 98.59(17) . .
N5 Cd1 N1 87.98(17) . .
N3 Cd1 N1 177.7(2) . .
N6 Cd1 N2 87.12(18) . .
N5 Cd1 N2 87.54(17) . .
N3 Cd1 N2 91.91(19) . .
N1 Cd1 N2 89.2(2) . .
N6 Cd1 N4 91.51(18) . .
N5 Cd1 N4 94.02(18) . .
N3 Cd1 N4 89.7(2) . .
N1 Cd1 N4 89.31(19) . .
N2 Cd1 N4 177.8(2) . .
C1 Au1 C4 175.6(3) . 4_755
C1 Au1 Au2 82.03(17) . 2_775
C4 Au1 Au2 101.91(18) 4_755 2_775
C2 Au2 C3 177.3(3) 4_654 .
C2 Au2 Au1 90.75(18) 4_654 2_774
C3 Au2 Au1 90.51(19) . 2_774
C1 N1 Cd1 164.6(5) . .
C2 N2 Cd1 175.0(5) . .
C3 N3 Cd1 157.5(5) . .
C4 N4 Cd1 174.5(5) . .
C9 N5 C5 116.8(5) . .
C9 N5 Cd1 121.4(4) . .
C5 N5 Cd1 121.9(4) . .
C12 N6 C16 117.6(5) . .
C12 N6 Cd1 120.3(4) . .
C16 N6 Cd1 122.1(4) . .
N1 C1 Au1 177.3(6) . .
N2 C2 Au2 178.7(6) . 4_655
N3 C3 Au2 177.9(6) . .
N4 C4 Au1 178.3(6) . 4_754
N5 C5 C6 124.2(6) . .
N5 C5 H5 117.9 . .
C6 C5 H5 117.9 . .
C5 C6 C7 116.8(6) . .
C5 C6 C10 121.1(6) . .
C7 C6 C10 122.1(6) . .
C8 C7 C6 120.5(6) . .
C8 C7 H7 119.7 . .
C6 C7 H7 119.7 . .
C9 C8 C7 117.4(6) . .
C9 C8 C11 121.0(6) . .
C7 C8 C11 121.6(6) . .
N5 C9 C8 124.2(6) . .
N5 C9 H9 117.9 . .
C8 C9 H9 117.9 . .
C6 C10 H10A 109.5 . .
C6 C10 H10B 109.5 . .
H10A C10 H10B 109.5 . .
C6 C10 H10C 109.5 . .
H10A C10 H10C 109.5 . .
H10B C10 H10C 109.5 . .
C8 C11 H11A 109.5 . .
C8 C11 H11B 109.5 . .
H11A C11 H11B 109.5 . .
C8 C11 H11C 109.5 . .
H11A C11 H11C 109.5 . .
H11B C11 H11C 109.5 . .
N6 C12 C13 124.2(6) . .
N6 C12 H12 117.9 . .
C13 C12 H12 117.9 . .
C12 C13 C14 116.9(6) . .
C12 C13 C17 121.6(6) . .
C14 C13 C17 121.5(6) . .
C15 C14 C13 120.5(6) . .
C15 C14 H14 119.7 . .
C13 C14 H14 119.7 . .
C14 C15 C16 117.9(6) . .
C14 C15 C18 121.7(6) . .
C16 C15 C18 120.3(5) . .
N6 C16 C15 122.8(5) . .
N6 C16 H16 118.6 . .
C15 C16 H16 118.6 . .
C13 C17 H17A 109.5 . .
C13 C17 H17B 109.5 . .
H17A C17 H17B 109.5 . .
C13 C17 H17C 109.5 . .
H17A C17 H17C 109.5 . .
H17B C17 H17C 109.5 . .
C15 C18 H18A 109.5 . .
C15 C18 H18B 109.5 . .
H18A C18 H18B 109.5 . .
C15 C18 H18C 109.5 . .
H18A C18 H18C 109.5 . .
H18B C18 H18C 109.5 . .

loop_
_geom_bond_atom_site_label_1
_geom_bond_atom_site_label_2
_geom_bond_distance
_geom_bond_site_symmetry_2
Cd1 N6 2.323(5) .
Cd1 N5 2.329(5) .
Cd1 N3 2.380(5) .
Cd1 N1 2.380(6) .
Cd1 N2 2.386(5) .
Cd1 N4 2.386(6) .
Au1 C1 1.998(7) .
Au1 C4 2.007(7) 4_755
Au1 Au2 3.1345(5) 2_775
Au2 C2 1.985(6) 4_654
Au2 C3 2.005(7) .
Au2 Au1 3.1345(5) 2_774
N1 C1 1.161(8) .
N2 C2 1.144(8) .
N3 C3 1.134(8) .
N4 C4 1.153(8) .
N5 C9 1.342(7) .
N5 C5 1.352(7) .
N6 C12 1.344(8) .
N6 C16 1.351(8) .
C2 Au2 1.985(6) 4_655
C4 Au1 2.007(7) 4_754
C5 C6 1.382(9) .
C5 H5 0.9500 .
C6 C7 1.400(9) .
C6 C10 1.512(8) .
C7 C8 1.389(9) .
C7 H7 0.9500 .
C8 C9 1.379(8) .
C8 C11 1.501(10) .
C9 H9 0.9500 .
C10 H10A 0.9800 .
C10 H10B 0.9800 .
C10 H10C 0.9800 .
C11 H11A 0.9800 .
C11 H11B 0.9800 .
C11 H11C 0.9800 .
C12 C13 1.380(9) .
C12 H12 0.9500 .
C13 C14 1.399(9) .
C13 C17 1.514(8) .
C14 C15 1.385(8) .
C14 H14 0.9500 .
C15 C16 1.392(8) .
C15 C18 1.509(8) .
C16 H16 0.9500 .
C17 H17A 0.9800 .
C17 H17B 0.9800 .
C17 H17C 0.9800 .
C18 H18A 0.9800 .
C18 H18B 0.9800 .
C18 H18C 0.9800 .
